data_1553082
loop_
_publ_author_name
'Brennan, Marshall R.'
'Kim, Dongyoung'
'Fout, Alison R.'

_publ_section_title
;
 A synthetic and mechanistic investigation into the cobalt(i) catalyzed
 amination of aryl halides
;
_journal_issue 12
_journal_name_full 'Chem. Sci.'
_journal_page_first 4831
_journal_paper_doi 10.1039/C4SC01257G
_journal_volume 5
_journal_year 2014
_chemical_formula_moiety 'C42 H48 Co N P2 Si2'
_chemical_formula_sum 'C42 H48 Co N P2 Si2'
_chemical_formula_weight 743.86
_space_group_crystal_system triclinic
_space_group_IT_number 2
_space_group_name_Hall '-P 1'
_space_group_name_H-M_alt 'P -1'
_atom_sites_solution_hydrogens geom
_atom_sites_solution_primary direct
_atom_sites_solution_secondary difmap
_audit_creation_date 2013-06-19
_audit_creation_method
;
  Olex2 1.2
  (compiled 2013.04.25 svn.r2679, GUI svn.r4466)
;
_cell_angle_alpha 98.324(3)
_cell_angle_beta 91.537(3)
_cell_angle_gamma 106.636(3)
_cell_formula_units_Z 2
_cell_length_a 9.280(2)
_cell_length_b 12.256(3)
_cell_length_c 18.651(4)
_cell_measurement_reflns_used 3187
_cell_measurement_temperature 168.15
_cell_measurement_theta_max 24.72
_cell_measurement_theta_min 2.21
_cell_volume 2005.9(8)
_computing_cell_refinement 'SAINT 7.46A (Bruker-AXS, 2009)'
_computing_data_collection 'APEX2 v2009.3.0 (Bruker-AXS, 2009)'
_computing_data_reduction 'SAINT v7.68A (Bruker, 2009)'
_computing_molecular_graphics
;
O. V. Dolomanov, L. J. Bourhis, R. J. Gildea, J. A. K. Howard and H. Puschmann,
OLEX2: a complete structure solution, refinement and analysis program.
J. Appl. Cryst. (2009). 42, 339-341.
;
_computing_publication_material
;
O. V. Dolomanov, L. J. Bourhis, R. J. Gildea, J. A. K. Howard and H. Puschmann,
OLEX2: a complete structure solution, refinement and analysis program.
J. Appl. Cryst. (2009). 42, 339-341.
;
_computing_structure_refinement
;
XL, G.M. Sheldrick, Acta Cryst.
(2008). A64, 112-122
;
_computing_structure_solution
;
XS, G.M. Sheldrick, Acta Cryst.
(2008). A64, 112-122
;
_diffrn_ambient_temperature 168.15
_diffrn_measured_fraction_theta_full 0.988
_diffrn_measured_fraction_theta_max 0.988
_diffrn_measurement_device_type 'Bruker APEX-II CCD'
_diffrn_measurement_method '\f and \w scans'
_diffrn_radiation_monochromator graphite
_diffrn_radiation_type MoK\a
_diffrn_radiation_wavelength 0.71073
_diffrn_reflns_av_R_equivalents 0.0902
_diffrn_reflns_av_unetI/netI 0.1273
_diffrn_reflns_limit_h_max 11
_diffrn_reflns_limit_h_min -11
_diffrn_reflns_limit_k_max 15
_diffrn_reflns_limit_k_min -15
_diffrn_reflns_limit_l_max 23
_diffrn_reflns_limit_l_min -23
_diffrn_reflns_number 23646
_diffrn_reflns_theta_full 26.48
_diffrn_reflns_theta_max 26.48
_diffrn_reflns_theta_min 1.11
_diffrn_source 'fine-focus sealed tube'
_diffrn_standards_number 0
_exptl_absorpt_coefficient_mu 0.597
_exptl_absorpt_correction_T_max 0.9085
_exptl_absorpt_correction_T_min 0.7652
_exptl_absorpt_correction_type multi-scan
_exptl_absorpt_process_details SADABS(Sheldrick,2008)
_exptl_crystal_colour 'clear orange'
_exptl_crystal_colour_lustre clear
_exptl_crystal_colour_primary orange
_exptl_crystal_density_diffrn 1.232
_exptl_crystal_density_method 'not measured'
_exptl_crystal_description plate
_exptl_crystal_F_000 784
_exptl_crystal_recrystallization_method 'slow evaporation from diethyl ether'
_exptl_crystal_size_max 0.474
_exptl_crystal_size_mid 0.273
_exptl_crystal_size_min 0.164
_refine_diff_density_max 0.621
_refine_diff_density_min -0.522
_refine_diff_density_rms 0.076
_refine_ls_extinction_method none
_refine_ls_goodness_of_fit_ref 1.038
_refine_ls_hydrogen_treatment riding
_refine_ls_matrix_type full
_refine_ls_number_parameters 439
_refine_ls_number_reflns 8215
_refine_ls_number_restraints 0
_refine_ls_restrained_S_all 1.038
_refine_ls_R_factor_all 0.0765
_refine_ls_R_factor_gt 0.0504
_refine_ls_shift/su_max 0.016
_refine_ls_shift/su_mean 0.000
_refine_ls_structure_factor_coef Fsqd
_refine_ls_weighting_details 'calc w=1/[\s^2^(Fo^2^)+(0.0000P)^2^+0.0000P] where P=(Fo^2^+2Fc^2^)/3'
_refine_ls_weighting_scheme calc
_refine_ls_wR_factor_gt 0.1305
_refine_ls_wR_factor_ref 0.1490
_reflns_number_gt 5904
_reflns_number_total 8215
_reflns_threshold_expression >2sigma(I)
_cod_data_source_file c4sc01257g2.cif
_cod_data_source_block fm34z
_cod_original_cell_volume 2005.8(8)
_cod_database_code 1553082
_olex2_refinement_description
;
1. Fixed Uiso
 At 1.2 times of:
  All C(H) groups
 At 1.5 times of:
  All C(H,H,H) groups
2.a Aromatic/amide H refined with riding coordinates:
 C2(H2), C3(H3), C4(H4), C5(H5), C6(H6), C8(H8), C9(H9), C10(H10), C11(H11),
 C12(H12), C14(H14), C15(H15), C16(H16), C17(H17), C18(H18), C20(H20), C21(H21),
  C22(H22), C23(H23), C24(H24), C26(H26), C27(H27), C28(H28), C29(H29),
 C30(H30), C32(H32), C33(H33), C34(H34), C35(H35), C36(H36)
2.b Idealised Me refined as rotating group:
 C37(H37A,H37B,H37C), C38(H38A,H38B,H38C), C39(H39A,H39B,H39C), C40(H40A,H40B,
 H40C), C41(H41A,H41B,H41C), C42(H42A,H42B,H42C)
;

loop_
_space_group_symop_id
_space_group_symop_operation_xyz
1 'x, y, z'
2 '-x, -y, -z'

loop_
_atom_site_label
_atom_site_type_symbol
_atom_site_fract_x
_atom_site_fract_y
_atom_site_fract_z
_atom_site_U_iso_or_equiv
_atom_site_adp_type
_atom_site_occupancy
_atom_site_symmetry_multiplicity
_atom_site_calc_flag
_atom_site_refinement_flags
Co1 Co 0.65894(4) 0.69224(3) 0.236352(19) 0.02238(13) Uani 1 1 d .
N1 N 0.6942(3) 0.54434(18) 0.21724(12) 0.0262(5) Uani 1 1 d .
Si1 Si 0.53973(10) 0.43568(7) 0.17867(5) 0.0332(2) Uani 1 1 d .
Si2 Si 0.86481(9) 0.53099(7) 0.24327(5) 0.0297(2) Uani 1 1 d .
P1 P 0.69774(8) 0.83269(6) 0.16697(4) 0.02282(19) Uani 1 1 d .
P2 P 0.59323(8) 0.76542(6) 0.34350(4) 0.02353(19) Uani 1 1 d .
C1 C 0.7846(3) 0.8009(2) 0.08146(14) 0.0242(6) Uani 1 1 d .
C2 C 0.8149(3) 0.6960(2) 0.06431(15) 0.0294(7) Uani 1 1 d .
H2 H 0.7944 0.6422 0.0974 0.035 Uiso 1 1 calc R
C3 C 0.8750(4) 0.6694(3) -0.00105(16) 0.0347(8) Uani 1 1 d .
H3 H 0.8948 0.5972 -0.0127 0.042 Uiso 1 1 calc R
C4 C 0.9061(3) 0.7472(3) -0.04903(16) 0.0347(8) Uani 1 1 d .
H4 H 0.9478 0.7287 -0.0935 0.042 Uiso 1 1 calc R
C5 C 0.8768(4) 0.8521(3) -0.03287(16) 0.0346(7) Uani 1 1 d .
H5 H 0.8984 0.9057 -0.0660 0.042 Uiso 1 1 calc R
C6 C 0.8153(3) 0.8788(2) 0.03266(15) 0.0302(7) Uani 1 1 d .
H6 H 0.7944 0.9506 0.0439 0.036 Uiso 1 1 calc R
C7 C 0.8266(3) 0.9747(2) 0.20696(14) 0.0240(6) Uani 1 1 d .
C8 C 0.9804(3) 1.0016(2) 0.19650(16) 0.0308(7) Uani 1 1 d .
H8 H 1.0184 0.9476 0.1671 0.037 Uiso 1 1 calc R
C9 C 1.0781(4) 1.1071(3) 0.22879(18) 0.0388(8) Uani 1 1 d .
H9 H 1.1823 1.1252 0.2205 0.047 Uiso 1 1 calc R
C10 C 1.0252(4) 1.1863(3) 0.27296(18) 0.0420(9) Uani 1 1 d .
H10 H 1.0922 1.2589 0.2941 0.050 Uiso 1 1 calc R
C11 C 0.8747(4) 1.1588(2) 0.28597(17) 0.0382(8) Uani 1 1 d .
H11 H 0.8384 1.2117 0.3173 0.046 Uiso 1 1 calc R
C12 C 0.7756(3) 1.0537(2) 0.25339(16) 0.0298(7) Uani 1 1 d .
H12 H 0.6720 1.0356 0.2628 0.036 Uiso 1 1 calc R
C13 C 0.5331(3) 0.8662(2) 0.12960(14) 0.0246(6) Uani 1 1 d .
C14 C 0.5292(4) 0.9751(3) 0.11721(17) 0.0340(7) Uani 1 1 d .
H14 H 0.6161 1.0396 0.1301 0.041 Uiso 1 1 calc R
C15 C 0.3990(4) 0.9903(3) 0.08603(19) 0.0437(9) Uani 1 1 d .
H15 H 0.3975 1.0647 0.0777 0.052 Uiso 1 1 calc R
C16 C 0.2726(4) 0.8964(3) 0.06737(18) 0.0433(9) Uani 1 1 d .
H16 H 0.1835 0.9067 0.0469 0.052 Uiso 1 1 calc R
C17 C 0.2751(4) 0.7887(3) 0.07820(19) 0.0477(9) Uani 1 1 d .
H17 H 0.1883 0.7244 0.0644 0.057 Uiso 1 1 calc R
C18 C 0.4038(4) 0.7732(3) 0.10925(18) 0.0395(8) Uani 1 1 d .
H18 H 0.4041 0.6982 0.1168 0.047 Uiso 1 1 calc R
C19 C 0.5173(3) 0.8888(2) 0.35316(15) 0.0253(6) Uani 1 1 d .
C20 C 0.4033(3) 0.8851(2) 0.30164(16) 0.0295(7) Uani 1 1 d .
H20 H 0.3661 0.8186 0.2656 0.035 Uiso 1 1 calc R
C21 C 0.3436(4) 0.9762(3) 0.30213(17) 0.0355(7) Uani 1 1 d .
H21 H 0.2646 0.9718 0.2674 0.043 Uiso 1 1 calc R
C22 C 0.4005(4) 1.0752(3) 0.35421(18) 0.0410(8) Uani 1 1 d .
H22 H 0.3627 1.1395 0.3541 0.049 Uiso 1 1 calc R
C23 C 0.5121(4) 1.0787(3) 0.40577(18) 0.0418(9) Uani 1 1 d .
H23 H 0.5499 1.1456 0.4414 0.050 Uiso 1 1 calc R
C24 C 0.5702(4) 0.9863(2) 0.40655(16) 0.0324(7) Uani 1 1 d .
H24 H 0.6452 0.9892 0.4431 0.039 Uiso 1 1 calc R
C25 C 0.7574(3) 0.8085(2) 0.40974(15) 0.0257(6) Uani 1 1 d .
C26 C 0.7500(4) 0.7838(2) 0.48027(16) 0.0331(7) Uani 1 1 d .
H26 H 0.6546 0.7498 0.4975 0.040 Uiso 1 1 calc R
C27 C 0.8797(4) 0.8078(3) 0.52601(19) 0.0413(8) Uani 1 1 d .
H27 H 0.8726 0.7917 0.5743 0.050 Uiso 1 1 calc R
C28 C 1.0191(4) 0.8553(3) 0.50095(19) 0.0414(8) Uani 1 1 d .
H28 H 1.1082 0.8698 0.5316 0.050 Uiso 1 1 calc R
C29 C 1.0288(4) 0.8817(3) 0.43149(19) 0.0424(9) Uani 1 1 d .
H29 H 1.1247 0.9150 0.4145 0.051 Uiso 1 1 calc R
C30 C 0.8989(4) 0.8596(3) 0.38618(17) 0.0352(7) Uani 1 1 d .
H30 H 0.9065 0.8795 0.3388 0.042 Uiso 1 1 calc R
C31 C 0.4544(3) 0.6622(2) 0.38759(15) 0.0256(7) Uani 1 1 d .
C32 C 0.3358(3) 0.6873(3) 0.42333(17) 0.0340(7) Uani 1 1 d .
H32 H 0.3217 0.7614 0.4248 0.041 Uiso 1 1 calc R
C33 C 0.2373(4) 0.6050(3) 0.45709(18) 0.0430(9) Uani 1 1 d .
H33 H 0.1562 0.6231 0.4812 0.052 Uiso 1 1 calc R
C34 C 0.2568(4) 0.4974(3) 0.45574(18) 0.0435(9) Uani 1 1 d .
H34 H 0.1908 0.4421 0.4798 0.052 Uiso 1 1 calc R
C35 C 0.3723(4) 0.4705(3) 0.41933(18) 0.0427(9) Uani 1 1 d .
H35 H 0.3846 0.3958 0.4175 0.051 Uiso 1 1 calc R
C36 C 0.4709(4) 0.5520(2) 0.38533(17) 0.0354(8) Uani 1 1 d .
H36 H 0.5503 0.5326 0.3603 0.042 Uiso 1 1 calc R
C37 C 0.5510(4) 0.3892(3) 0.07887(19) 0.0576(11) Uani 1 1 d .
H37A H 0.5635 0.4555 0.0534 0.086 Uiso 1 1 calc R
H37B H 0.4581 0.3290 0.0595 0.086 Uiso 1 1 calc R
H37C H 0.6374 0.3588 0.0717 0.086 Uiso 1 1 calc R
C38 C 0.3687(4) 0.4875(3) 0.1888(2) 0.0549(10) Uani 1 1 d .
H38A H 0.3119 0.4549 0.2281 0.082 Uiso 1 1 calc R
H38B H 0.3047 0.4627 0.1432 0.082 Uiso 1 1 calc R
H38C H 0.4000 0.5719 0.2002 0.082 Uiso 1 1 calc R
C39 C 0.5051(4) 0.3034(3) 0.2234(2) 0.0568(11) Uani 1 1 d .
H39A H 0.5919 0.2731 0.2187 0.085 Uiso 1 1 calc R
H39B H 0.4145 0.2446 0.1999 0.085 Uiso 1 1 calc R
H39C H 0.4907 0.3235 0.2750 0.085 Uiso 1 1 calc R
C40 C 0.9176(4) 0.4162(3) 0.1798(2) 0.0501(10) Uani 1 1 d .
H40A H 0.8421 0.3416 0.1795 0.075 Uiso 1 1 calc R
H40B H 1.0167 0.4119 0.1964 0.075 Uiso 1 1 calc R
H40C H 0.9216 0.4357 0.1307 0.075 Uiso 1 1 calc R
C41 C 1.0193(4) 0.6691(3) 0.2427(2) 0.0500(10) Uani 1 1 d .
H41A H 1.0353 0.6817 0.1924 0.075 Uiso 1 1 calc R
H41B H 1.1127 0.6640 0.2659 0.075 Uiso 1 1 calc R
H41C H 0.9905 0.7337 0.2694 0.075 Uiso 1 1 calc R
C42 C 0.8704(4) 0.4953(3) 0.33732(19) 0.0522(10) Uani 1 1 d .
H42A H 0.8601 0.5600 0.3723 0.078 Uiso 1 1 calc R
H42B H 0.9667 0.4811 0.3483 0.078 Uiso 1 1 calc R
H42C H 0.7874 0.4261 0.3406 0.078 Uiso 1 1 calc R

loop_
_atom_site_aniso_label
_atom_site_aniso_U_11
_atom_site_aniso_U_22
_atom_site_aniso_U_33
_atom_site_aniso_U_23
_atom_site_aniso_U_13
_atom_site_aniso_U_12
Co1 0.0225(2) 0.0197(2) 0.0239(2) 0.00223(15) 0.00342(16) 0.00500(15)
N1 0.0260(14) 0.0200(11) 0.0305(13) 0.0005(10) 0.0011(10) 0.0054(10)
Si1 0.0262(5) 0.0279(4) 0.0382(5) -0.0030(4) 0.0013(4) 0.0008(3)
Si2 0.0253(5) 0.0287(4) 0.0338(5) -0.0008(3) 0.0017(4) 0.0087(3)
P1 0.0228(4) 0.0227(3) 0.0224(4) 0.0030(3) 0.0043(3) 0.0059(3)
P2 0.0247(4) 0.0210(3) 0.0236(4) 0.0032(3) 0.0044(3) 0.0047(3)
C1 0.0203(15) 0.0291(14) 0.0220(14) 0.0038(12) 0.0019(11) 0.0054(12)
C2 0.0308(17) 0.0293(15) 0.0263(15) 0.0008(12) 0.0028(13) 0.0075(13)
C3 0.0349(19) 0.0352(16) 0.0337(17) -0.0016(14) 0.0061(14) 0.0129(14)
C4 0.0293(17) 0.0460(18) 0.0257(15) -0.0049(14) 0.0068(13) 0.0108(14)
C5 0.0334(18) 0.0419(17) 0.0285(16) 0.0098(14) 0.0082(13) 0.0084(14)
C6 0.0306(17) 0.0351(16) 0.0274(15) 0.0041(13) 0.0059(13) 0.0134(13)
C7 0.0245(16) 0.0255(13) 0.0212(14) 0.0079(11) 0.0016(11) 0.0039(12)
C8 0.0306(17) 0.0338(15) 0.0288(16) 0.0083(13) 0.0003(13) 0.0095(13)
C9 0.0271(18) 0.0394(17) 0.045(2) 0.0156(15) -0.0056(14) -0.0016(14)
C10 0.047(2) 0.0296(16) 0.0401(19) 0.0066(14) -0.0088(16) -0.0027(15)
C11 0.052(2) 0.0253(15) 0.0335(17) 0.0008(13) 0.0007(15) 0.0068(14)
C12 0.0303(17) 0.0265(14) 0.0309(16) 0.0044(12) 0.0048(13) 0.0057(12)
C13 0.0245(16) 0.0310(14) 0.0208(14) 0.0043(11) 0.0047(11) 0.0114(12)
C14 0.0324(18) 0.0335(16) 0.0390(18) 0.0089(14) 0.0035(14) 0.0125(14)
C15 0.044(2) 0.048(2) 0.049(2) 0.0140(17) 0.0001(17) 0.0273(17)
C16 0.0321(19) 0.062(2) 0.0395(19) 0.0059(17) -0.0041(15) 0.0213(17)
C17 0.029(2) 0.055(2) 0.053(2) 0.0079(17) -0.0051(16) 0.0029(16)
C18 0.038(2) 0.0331(16) 0.0427(19) 0.0026(14) -0.0058(15) 0.0045(14)
C19 0.0275(16) 0.0234(13) 0.0252(14) 0.0050(11) 0.0090(12) 0.0064(12)
C20 0.0262(16) 0.0290(15) 0.0313(16) 0.0029(12) 0.0048(13) 0.0057(12)
C21 0.0326(18) 0.0460(18) 0.0334(17) 0.0102(14) 0.0061(14) 0.0181(15)
C22 0.051(2) 0.0381(17) 0.044(2) 0.0120(15) 0.0157(17) 0.0265(16)
C23 0.053(2) 0.0298(16) 0.044(2) -0.0028(14) 0.0062(17) 0.0172(15)
C24 0.0390(19) 0.0320(15) 0.0263(15) 0.0008(13) 0.0022(14) 0.0125(14)
C25 0.0268(16) 0.0216(13) 0.0283(15) 0.0024(11) 0.0047(12) 0.0069(12)
C26 0.0342(18) 0.0318(15) 0.0312(16) 0.0096(13) 0.0019(14) 0.0042(13)
C27 0.042(2) 0.0373(17) 0.0401(19) 0.0094(15) -0.0078(16) 0.0044(15)
C28 0.0312(19) 0.0376(17) 0.052(2) 0.0000(15) -0.0092(16) 0.0087(15)
C29 0.0262(18) 0.0448(19) 0.051(2) 0.0049(16) 0.0054(15) 0.0038(15)
C30 0.0336(18) 0.0353(16) 0.0341(17) 0.0040(13) 0.0052(14) 0.0061(14)
C31 0.0256(16) 0.0250(14) 0.0228(14) 0.0039(11) 0.0019(12) 0.0019(12)
C32 0.0299(18) 0.0302(15) 0.0397(18) 0.0045(13) 0.0087(14) 0.0053(13)
C33 0.036(2) 0.0459(19) 0.044(2) 0.0065(16) 0.0178(16) 0.0054(16)
C34 0.041(2) 0.0409(18) 0.0412(19) 0.0132(15) 0.0120(16) -0.0033(15)
C35 0.049(2) 0.0297(16) 0.050(2) 0.0157(15) 0.0118(17) 0.0083(15)
C36 0.0389(19) 0.0272(15) 0.0394(18) 0.0085(13) 0.0076(15) 0.0065(13)
C37 0.044(2) 0.068(2) 0.042(2) -0.0140(18) -0.0024(17) -0.0011(19)
C38 0.035(2) 0.074(3) 0.054(2) 0.003(2) -0.0024(17) 0.0167(19)
C39 0.048(2) 0.0309(17) 0.080(3) 0.0079(18) 0.010(2) -0.0068(16)
C40 0.042(2) 0.051(2) 0.061(2) -0.0036(18) 0.0062(18) 0.0253(17)
C41 0.0282(19) 0.049(2) 0.060(2) -0.0004(18) 0.0030(17) -0.0040(16)
C42 0.047(2) 0.065(2) 0.048(2) 0.0094(18) -0.0058(18) 0.0225(19)

loop_
_atom_type_symbol
_atom_type_description
_atom_type_scat_dispersion_real
_atom_type_scat_dispersion_imag
_atom_type_scat_source
C C 0.0033 0.0016 'International Tables Vol C Tables 4.2.6.8 and 6.1.1.4'
H H 0.0000 0.0000 'International Tables Vol C Tables 4.2.6.8 and 6.1.1.4'
N N 0.0061 0.0033 'International Tables Vol C Tables 4.2.6.8 and 6.1.1.4'
Si Si 0.0817 0.0704 'International Tables Vol C Tables 4.2.6.8 and 6.1.1.4'
P P 0.1023 0.0942 'International Tables Vol C Tables 4.2.6.8 and 6.1.1.4'
Co Co 0.3494 0.9721 'International Tables Vol C Tables 4.2.6.8 and 6.1.1.4'

loop_
_geom_angle_atom_site_label_1
_geom_angle_atom_site_label_2
_geom_angle_atom_site_label_3
_geom_angle
N1 Co1 P1 129.52(7)
N1 Co1 P2 123.77(8)
P2 Co1 P1 106.36(3)
Si1 N1 Co1 113.67(13)
Si2 N1 Co1 119.52(12)
Si2 N1 Si1 126.70(14)
N1 Si1 C37 113.19(14)
N1 Si1 C38 108.75(14)
N1 Si1 C39 112.88(15)
C38 Si1 C37 107.31(18)
C38 Si1 C39 107.06(18)
C39 Si1 C37 107.34(18)
N1 Si2 C40 112.07(14)
N1 Si2 C41 111.04(15)
N1 Si2 C42 112.19(15)
C41 Si2 C40 106.22(17)
C42 Si2 C40 108.00(18)
C42 Si2 C41 107.01(17)
C1 P1 Co1 114.01(10)
C7 P1 Co1 116.69(10)
C7 P1 C1 101.74(12)
C13 P1 Co1 118.46(9)
C13 P1 C1 99.14(13)
C13 P1 C7 104.15(13)
C19 P2 Co1 121.91(9)
C19 P2 C25 105.05(12)
C19 P2 C31 101.70(13)
C25 P2 Co1 108.97(9)
C31 P2 Co1 115.12(9)
C31 P2 C25 101.91(13)
C2 C1 P1 119.7(2)
C2 C1 C6 119.3(3)
C6 C1 P1 121.0(2)
C1 C2 C3 120.2(3)
C4 C3 C2 120.2(3)
C3 C4 C5 120.4(3)
C4 C5 C6 119.5(3)
C1 C6 C5 120.3(3)
C8 C7 P1 120.4(2)
C8 C7 C12 118.3(2)
C12 C7 P1 121.0(2)
C9 C8 C7 120.3(3)
C10 C9 C8 120.7(3)
C11 C10 C9 119.5(3)
C10 C11 C12 120.3(3)
C11 C12 C7 120.8(3)
C14 C13 P1 125.5(2)
C18 C13 P1 116.4(2)
C18 C13 C14 118.0(3)
C13 C14 C15 120.8(3)
C16 C15 C14 119.5(3)
C17 C16 C15 120.4(3)
C16 C17 C18 120.2(3)
C17 C18 C13 120.9(3)
C20 C19 P2 116.7(2)
C20 C19 C24 119.1(3)
C24 C19 P2 124.1(2)
C21 C20 C19 121.2(3)
C20 C21 C22 119.5(3)
C23 C22 C21 119.5(3)
C22 C23 C24 121.3(3)
C23 C24 C19 119.4(3)
C26 C25 P2 123.3(2)
C26 C25 C30 118.2(3)
C30 C25 P2 118.2(2)
C27 C26 C25 121.1(3)
C28 C27 C26 119.8(3)
C29 C28 C27 120.0(3)
C28 C29 C30 120.3(3)
C29 C30 C25 120.6(3)
C32 C31 P2 124.0(2)
C32 C31 C36 118.5(3)
C36 C31 P2 117.5(2)
C31 C32 C33 120.5(3)
C34 C33 C32 120.4(3)
C35 C34 C33 119.8(3)
C34 C35 C36 120.3(3)
C35 C36 C31 120.6(3)

loop_
_geom_bond_atom_site_label_1
_geom_bond_atom_site_label_2
_geom_bond_distance
Co1 N1 1.918(2)
Co1 P1 2.2543(9)
Co1 P2 2.2426(8)
N1 Si1 1.709(2)
N1 Si2 1.702(3)
Si1 C37 1.881(3)
Si1 C38 1.875(4)
Si1 C39 1.880(4)
Si2 C40 1.887(3)
Si2 C41 1.881(3)
Si2 C42 1.871(4)
P1 C1 1.848(3)
P1 C7 1.844(3)
P1 C13 1.837(3)
P2 C19 1.832(3)
P2 C25 1.838(3)
P2 C31 1.833(3)
C1 C2 1.388(4)
C1 C6 1.390(4)
C2 C3 1.389(4)
C3 C4 1.378(4)
C4 C5 1.381(4)
C5 C6 1.399(4)
C7 C8 1.395(4)
C7 C12 1.398(4)
C8 C9 1.390(4)
C9 C10 1.387(5)
C10 C11 1.376(5)
C11 C12 1.392(4)
C13 C14 1.397(4)
C13 C18 1.396(4)
C14 C15 1.398(5)
C15 C16 1.382(5)
C16 C17 1.371(5)
C17 C18 1.387(5)
C19 C20 1.396(4)
C19 C24 1.397(4)
C20 C21 1.381(4)
C21 C22 1.399(4)
C22 C23 1.382(5)
C23 C24 1.388(4)
C25 C26 1.391(4)
C25 C30 1.396(4)
C26 C27 1.390(4)
C27 C28 1.382(5)
C28 C29 1.379(5)
C29 C30 1.390(5)
C31 C32 1.388(4)
C31 C36 1.397(4)
C32 C33 1.392(4)
C33 C34 1.378(5)
C34 C35 1.377(5)
C35 C36 1.389(4)
